data_7128664
loop_
_publ_author_name
'Burt, Liam K.'
'Hill, Anthony F.'

_publ_section_title
;
 Construction of an iminoketenylidene.
;
_journal_issue 68
_journal_name_full 'Chemical communications (Cambridge, England)'
_journal_page_first 8480
_journal_page_last 8483
_journal_paper_doi 10.1039/d1cc03310g
_journal_volume 57
_journal_year 2021
_chemical_formula_moiety 'C38 H45 B Br N8 O2 Pt W'
_chemical_formula_sum 'C41 H46 B Br Cl3 N8 O2 Pt W'
_chemical_formula_weight 1258.87
_space_group_crystal_system monoclinic
_space_group_IT_number 15
_space_group_name_Hall '-I 2ya'
_space_group_name_H-M_alt 'I 1 2/a 1'
_atom_sites_solution_hydrogens geom
_audit_creation_date 2019-11-27
_audit_creation_method
;
Olex2 1.2
(compiled May 18 2018 14:05:52 for OlexSys, GUI svn.r5506)
;
_audit_update_record
;
2021-05-21 deposited with the CCDC.	2021-07-20 downloaded from the CCDC.
;
_cell_angle_alpha 90
_cell_angle_beta 90.7607(14)
_cell_angle_gamma 90
_cell_formula_units_Z 8
_cell_length_a 20.9197(3)
_cell_length_b 13.80583(17)
_cell_length_c 34.4091(6)
_cell_measurement_reflns_used 13902
_cell_measurement_temperature 150.01(10)
_cell_measurement_theta_max 73.0160
_cell_measurement_theta_min 4.9470
_cell_volume 9936.9(3)
_computing_cell_refinement 'CrysAlisPro 1.171.40.36a (Rigaku OD, 2018)'
_computing_data_collection 'CrysAlisPro 1.171.40.36a (Rigaku OD, 2018)'
_computing_data_reduction 'CrysAlisPro 1.171.40.36a (Rigaku OD, 2018)'
_computing_molecular_graphics 'Olex2 (Dolomanov et al., 2009)'
_computing_publication_material 'Olex2 (Dolomanov et al., 2009)'
_computing_structure_refinement 'ShelXL (Sheldrick, 2015)'
_diffrn_ambient_environment N~2~
_diffrn_ambient_temperature 150.01(10)
_diffrn_detector 'CCD plate'
_diffrn_detector_area_resol_mean 8.1297
_diffrn_detector_type EosS2
_diffrn_measured_fraction_theta_full 0.998
_diffrn_measured_fraction_theta_max 0.986
_diffrn_measurement_details
;
List of Runs (angles in degrees, time in seconds):

  # Type    Start    End  Width  t~exp~   \w     \q     \k     \f   Frames
#--------------------------------------------------------------------------
  1  \w    -33.00  52.00   1.00    7.50    --   36.18 -38.00 150.00   85
  2  \w     27.00  90.00   1.00    7.50    --   36.18-125.00   0.00   63
  3  \w    -24.00  23.00   1.00    7.50    --   36.18 -57.00-120.00   47
  4  \w     28.00  90.00   1.00    7.50    --   36.18-125.00-180.00   62
  5  \w     18.00  51.00   1.00    7.50    --   36.18  38.00 -30.00   33
  6  \w     55.00 105.00   1.00    7.50    --   36.18  38.00 -30.00   50
  7  \w     18.00 105.00   1.00    7.50    --   36.18  38.00 120.00   87
  8  \w     28.00  53.00   1.00    7.50    --   36.18 -57.00-120.00   25
  9  \w     19.00 101.00   1.00    7.50    --   36.18  57.00  30.00   82
 10  \w     42.00 109.00   1.00   20.00    --  109.99-111.00 150.00   67
 11  \w     81.00 126.00   1.00   20.00    --  109.99 -45.00   0.00   45
 12  \w     97.00 157.00   1.00   20.00    --  109.99  61.00  60.00   60
 13  \w     46.00 109.00   1.00   20.00    --  109.99-111.00 -30.00   63
 14  \w     43.00 121.00   1.00   20.00    --  109.99 -45.00-180.00   78
 15  \w     43.00  68.00   1.00   20.00    --  109.99 -45.00   0.00   25
 16  \w     42.00 127.00   1.00   20.00    --  109.99 -45.00 -90.00   85
 17  \w     45.00 106.00   1.00   20.00    --  109.99 -95.00-150.00   61
 18  \w     42.00 127.00   1.00   20.00    --  109.99 -45.00  90.00   85
 19  \w     42.00 178.00   1.00   20.00    --  109.99   0.00-150.00  136
 20  \w     61.00 133.00   1.00   20.00    --  109.99 -77.00 -30.00   72
;
_diffrn_measurement_device 'four-circle diffractometer'
_diffrn_measurement_device_type 'SuperNova, Dual, Cu at home/near, EosS2'
_diffrn_measurement_method '\w scans'
_diffrn_orient_matrix_type 'CrysAlisPro convention (1999,Acta A55,543-557)'
_diffrn_orient_matrix_UB_11 0.0022434000
_diffrn_orient_matrix_UB_12 0.0322670000
_diffrn_orient_matrix_UB_13 0.0428487000
_diffrn_orient_matrix_UB_21 0.0461044000
_diffrn_orient_matrix_UB_22 -0.0838698000
_diffrn_orient_matrix_UB_23 0.0096852000
_diffrn_orient_matrix_UB_31 0.0574089000
_diffrn_orient_matrix_UB_32 0.0660885000
_diffrn_orient_matrix_UB_33 -0.0087187000
_diffrn_radiation_monochromator mirror
_diffrn_radiation_probe x-ray
_diffrn_radiation_type CuK\a
_diffrn_radiation_wavelength 1.54184
_diffrn_reflns_av_R_equivalents 0.0253
_diffrn_reflns_av_unetI/netI 0.0304
_diffrn_reflns_Laue_measured_fraction_full 0.998
_diffrn_reflns_Laue_measured_fraction_max 0.986
_diffrn_reflns_limit_h_max 25
_diffrn_reflns_limit_h_min -23
_diffrn_reflns_limit_k_max 17
_diffrn_reflns_limit_k_min -11
_diffrn_reflns_limit_l_max 42
_diffrn_reflns_limit_l_min -41
_diffrn_reflns_number 29091
_diffrn_reflns_point_group_measured_fraction_full 0.998
_diffrn_reflns_point_group_measured_fraction_max 0.986
_diffrn_reflns_theta_full 67.684
_diffrn_reflns_theta_max 73.201
_diffrn_reflns_theta_min 3.836
_diffrn_source 'micro-focus sealed X-ray tube'
_diffrn_source_type 'SuperNova (Cu) X-ray Source'
_exptl_absorpt_coefficient_mu 12.154
_exptl_absorpt_correction_T_max 1.00000
_exptl_absorpt_correction_T_min 0.45085
_exptl_absorpt_correction_type multi-scan
_exptl_absorpt_process_details
;
CrysAlisPro 1.171.40.36a (Rigaku Oxford Diffraction, 2018)
Empirical absorption correction using spherical harmonics,
 implemented in SCALE3 ABSPACK scaling algorithm.
;
_exptl_crystal_colour 'clear light orange'
_exptl_crystal_colour_lustre clear
_exptl_crystal_colour_modifier light
_exptl_crystal_colour_primary orange
_exptl_crystal_density_diffrn 1.683
_exptl_crystal_description block
_exptl_crystal_F_000 4856
_refine_diff_density_max 1.374
_refine_diff_density_min -2.009
_refine_diff_density_rms 0.107
_refine_ls_extinction_method none
_refine_ls_goodness_of_fit_ref 1.040
_refine_ls_hydrogen_treatment constr
_refine_ls_matrix_type full
_refine_ls_number_parameters 481
_refine_ls_number_reflns 9812
_refine_ls_number_restraints 0
_refine_ls_restrained_S_all 1.040
_refine_ls_R_factor_all 0.0427
_refine_ls_R_factor_gt 0.0341
_refine_ls_shift/su_max 0.002
_refine_ls_shift/su_mean 0.000
_refine_ls_structure_factor_coef Fsqd
_refine_ls_weighting_details 'w=1/[\s^2^(Fo^2^)+(0.0321P)^2^+54.7743P] where P=(Fo^2^+2Fc^2^)/3'
_refine_ls_weighting_scheme calc
_refine_ls_wR_factor_gt 0.0802
_refine_ls_wR_factor_ref 0.0865
_reflns_Friedel_coverage 0.000
_reflns_number_gt 8154
_reflns_number_total 9812
_reflns_threshold_expression 'I > 2\s(I)'
_cod_data_source_file d1cc03310g2.cif
_cod_data_source_block lb027
_cod_depositor_comments 'Adding full bibliography for 7128663--7128667.cif.'
_cod_database_code 7128664
_publcif_datablock.id {15d804c9-f992-4745-b1e7-b956b7d0bf33}

_shelx_shelxl_version_number 2018/3
_chemical_oxdiff_formula 'C41 H46 O2 N5 B1 Br1 Cl3 Pt1 W1'
_chemical_oxdiff_usercomment 'CHCl3/nhex vap diff, 5 degC'
_shelx_space_group_comment
;
The symmetry employed for this shelxl refinement is uniquely defined
by the following loop, which should always be used as a source of
symmetry information in preference to the above space-group names.
They are only intended as comments.
;
_reflns_odcompleteness_completeness 99.79
_reflns_odcompleteness_iscentric 1
_reflns_odcompleteness_theta 69.95
_olex2_refinement_description
;
1. Fixed Uiso
 At 1.2 times of:
  All B(H) groups, All C(H) groups, All C(H,H) groups
 At 1.5 times of:
  All C(H,H,H) groups
2.a Ternary CH refined with riding coordinates:
 B1(H1)
2.b Secondary CH2 refined with riding coordinates:
 C6(H6A,H6B)
2.c Aromatic/amide H refined with riding coordinates:
 C11(H11), C16(H16), C23(H23), C26(H26), C33(H33), C36(H36)
2.d Idealised Me refined as rotating group:
 C4(H4A,H4B,H4C), C8(H8B,H8A,H8C), C9(H9A,H9B,H9C), C13(H13A,H13B,H13C),
 C14(H14A,H14B,H14C), C18(H18A,H18B,H18C), C22(H22A,H22B,H22C), C25(H25A,H25B,
 H25C), C28(H28A,H28B,H28C), C32(H32A,H32B,H32C), C35(H35A,H35B,H35C), C38(H38A,
 H38B,H38C)
;
_olex2_submission_special_instructions 'No special instructions were received'
_oxdiff_exptl_absorpt_empirical_details
;
Empirical correction (ABSPACK) includes:
- Absorption correction using spherical harmonics
- Frame scaling
;
_oxdiff_exptl_absorpt_empirical_full_max 1.889
_oxdiff_exptl_absorpt_empirical_full_min 0.698
_publcif_funding_html
;
;

loop_
_space_group_symop_operation_xyz
'x, y, z'
'-x+1/2, y, -z'
'x+1/2, y+1/2, z+1/2'
'-x+1, y+1/2, -z+1/2'
'-x, -y, -z'
'x-1/2, -y, z'
'-x+1/2, -y+1/2, -z+1/2'
'x, -y+1/2, z+1/2'

loop_
_atom_site_label
_atom_site_type_symbol
_atom_site_fract_x
_atom_site_fract_y
_atom_site_fract_z
_atom_site_U_iso_or_equiv
_atom_site_adp_type
_atom_site_occupancy
_atom_site_site_symmetry_order
_atom_site_calc_flag
_atom_site_refinement_flags_posn
_atom_site_refinement_flags_adp
_atom_site_refinement_flags_occupancy
_atom_site_disorder_assembly
_atom_site_disorder_group
Pt1 Pt 0.49020(2) 0.87987(2) 0.27187(2) 0.02946(6) Uani 1 1 d . . . . .
W1 W 0.49431(2) 0.86769(2) 0.38156(2) 0.03926(7) Uani 1 1 d . . . . .
Br1 Br 0.48967(3) 0.88178(4) 0.19839(2) 0.04454(13) Uani 1 1 d . . . . .
O1 O 0.3931(2) 0.7016(3) 0.36912(16) 0.0662(13) Uani 1 1 d . . . . .
O2 O 0.37280(18) 1.0004(3) 0.37976(12) 0.0517(10) Uani 1 1 d . . . . .
N1 N 0.4957(2) 0.8578(4) 0.44896(15) 0.0611(15) Uani 1 1 d . . . . .
N2 N 0.5531(3) 0.8688(4) 0.46831(15) 0.0637(15) Uani 1 1 d . . . . .
N3 N 0.5638(2) 0.9860(4) 0.39507(15) 0.0483(12) Uani 1 1 d . . . . .
N4 N 0.6135(2) 0.9730(4) 0.42096(15) 0.0547(13) Uani 1 1 d . . . . .
N5 N 0.5789(2) 0.7712(3) 0.39083(14) 0.0423(10) Uani 1 1 d . . . . .
N6 N 0.6242(2) 0.7915(4) 0.41837(15) 0.0547(13) Uani 1 1 d . . . . .
N7 N 0.63842(18) 0.8845(3) 0.27020(14) 0.0365(9) Uani 1 1 d . . . . .
N8 N 0.34208(17) 0.8753(3) 0.26594(13) 0.0350(9) Uani 1 1 d . . . . .
C1 C 0.49231(19) 0.8759(3) 0.32839(18) 0.0424(13) Uani 1 1 d . . . . .
C2 C 0.4312(3) 0.7603(5) 0.37459(19) 0.0511(14) Uani 1 1 d . . . . .
C3 C 0.4182(3) 0.9536(4) 0.38083(17) 0.0450(12) Uani 1 1 d . . . . .
C4 C 0.3832(4) 0.8329(8) 0.4645(2) 0.094(3) Uani 1 1 d . . . . .
H4A H 0.368263 0.883749 0.447670 0.140 Uiso 1 1 calc GR . . . .
H4B H 0.358210 0.832219 0.487725 0.140 Uiso 1 1 calc GR . . . .
H4C H 0.379002 0.771749 0.451461 0.140 Uiso 1 1 calc GR . . . .
C5 C 0.4518(4) 0.8501(6) 0.4750(2) 0.073(2) Uani 1 1 d . . . . .
C6 C 0.4777(4) 0.8555(7) 0.5125(2) 0.091(3) Uani 1 1 d . . . . .
H6A H 0.460067 0.910076 0.526547 0.109 Uiso 1 1 calc R . . . .
H6B H 0.469418 0.796583 0.526918 0.109 Uiso 1 1 calc R . . . .
C7 C 0.5430(4) 0.8678(6) 0.5067(2) 0.081(2) Uani 1 1 d . . . . .
C8 C 0.5960(5) 0.8775(8) 0.5360(2) 0.113(4) Uani 1 1 d . . . . .
H8B H 0.619516 0.935828 0.531087 0.169 Uiso 1 1 calc GR . . . .
H8A H 0.624120 0.822731 0.534087 0.169 Uiso 1 1 calc GR . . . .
H8C H 0.578464 0.880005 0.561598 0.169 Uiso 1 1 calc GR . . . .
C9 C 0.5231(3) 1.1185(5) 0.35211(19) 0.0563(15) Uani 1 1 d . . . . .
H9A H 0.519405 1.076632 0.329913 0.084 Uiso 1 1 calc GR . . . .
H9B H 0.538400 1.180782 0.344072 0.084 Uiso 1 1 calc GR . . . .
H9C H 0.481977 1.125607 0.363844 0.084 Uiso 1 1 calc GR . . . .
C10 C 0.5693(3) 1.0752(5) 0.38115(19) 0.0509(15) Uani 1 1 d . . . . .
C11 C 0.6226(3) 1.1205(5) 0.3973(2) 0.0639(19) Uani 1 1 d . . . . .
H11 H 0.636937 1.183093 0.392444 0.077 Uiso 1 1 calc R . . . .
C12 C 0.6497(3) 1.0531(6) 0.4219(2) 0.070(2) Uani 1 1 d . . . . .
C13 C 0.7099(3) 1.0600(7) 0.4466(2) 0.089(3) Uani 1 1 d . . . . .
H13A H 0.701015 1.039046 0.472530 0.134 Uiso 1 1 calc GR . . . .
H13B H 0.724491 1.125955 0.447105 0.134 Uiso 1 1 calc GR . . . .
H13C H 0.742379 1.019517 0.435689 0.134 Uiso 1 1 calc GR . . . .
C14 C 0.5568(3) 0.6429(4) 0.34201(18) 0.0508(14) Uani 1 1 d . . . . .
H14A H 0.518965 0.615405 0.353012 0.076 Uiso 1 1 calc GR . . . .
H14B H 0.581107 0.592868 0.329706 0.076 Uiso 1 1 calc GR . . . .
H14C H 0.544878 0.691018 0.323103 0.076 Uiso 1 1 calc GR . . . .
C15 C 0.5960(3) 0.6885(4) 0.37323(17) 0.0436(12) Uani 1 1 d . . . . .
C16 C 0.6536(3) 0.6572(5) 0.38922(19) 0.0567(16) Uani 1 1 d . . . . .
H16 H 0.676454 0.602540 0.381975 0.068 Uiso 1 1 calc R . . . .
C17 C 0.6704(3) 0.7221(6) 0.4177(2) 0.067(2) Uani 1 1 d . . . . .
C18 C 0.7276(4) 0.7234(8) 0.4446(3) 0.117(4) Uani 1 1 d . . . . .
H18A H 0.751514 0.781777 0.440491 0.175 Uiso 1 1 calc GR . . . .
H18B H 0.754098 0.668329 0.439358 0.175 Uiso 1 1 calc GR . . . .
H18C H 0.713638 0.721019 0.471028 0.175 Uiso 1 1 calc GR . . . .
C19 C 0.5842(2) 0.8837(3) 0.27173(15) 0.0349(10) Uani 1 1 d . . . . .
C20 C 0.7054(2) 0.8835(3) 0.26885(17) 0.0361(11) Uani 1 1 d . . . . .
C21 C 0.7389(2) 0.8905(3) 0.30401(17) 0.0383(11) Uani 1 1 d . . . . .
C22 C 0.7048(3) 0.9008(4) 0.34194(18) 0.0493(14) Uani 1 1 d . . . . .
H22A H 0.678924 0.958240 0.341324 0.074 Uiso 1 1 calc GR . . . .
H22B H 0.735604 0.905503 0.362775 0.074 Uiso 1 1 calc GR . . . .
H22C H 0.678053 0.845283 0.345944 0.074 Uiso 1 1 calc GR . . . .
C23 C 0.8051(2) 0.8866(4) 0.30214(18) 0.0418(12) Uani 1 1 d . . . . .
H23 H 0.829244 0.892473 0.324924 0.050 Uiso 1 1 calc R . . . .
C24 C 0.8362(2) 0.8741(3) 0.26718(18) 0.0411(12) Uani 1 1 d . . . . .
C25 C 0.9084(2) 0.8675(4) 0.2668(2) 0.0508(15) Uani 1 1 d . . . . .
H25A H 0.922529 0.819110 0.284993 0.076 Uiso 1 1 calc GR . . . .
H25B H 0.926459 0.929060 0.273894 0.076 Uiso 1 1 calc GR . . . .
H25C H 0.922132 0.850226 0.241174 0.076 Uiso 1 1 calc GR . . . .
C26 C 0.8007(2) 0.8672(3) 0.23292(17) 0.0401(12) Uani 1 1 d . . . . .
H26 H 0.821706 0.858531 0.209544 0.048 Uiso 1 1 calc R . . . .
C27 C 0.7341(2) 0.8730(3) 0.23278(16) 0.0368(11) Uani 1 1 d . . . . .
C28 C 0.6959(3) 0.8676(4) 0.19560(18) 0.0477(13) Uani 1 1 d . . . . .
H28A H 0.666127 0.814851 0.197012 0.071 Uiso 1 1 calc GR . . . .
H28B H 0.724177 0.857305 0.174238 0.071 Uiso 1 1 calc GR . . . .
H28C H 0.673009 0.927155 0.191788 0.071 Uiso 1 1 calc GR . . . .
C29 C 0.3967(2) 0.8772(3) 0.26997(14) 0.0338(10) Uani 1 1 d . . . . .
C30 C 0.2762(2) 0.8733(3) 0.25919(17) 0.0362(11) Uani 1 1 d . . . . .
C31 C 0.2539(2) 0.8829(3) 0.22108(17) 0.0396(12) Uani 1 1 d . . . . .
C32 C 0.2985(3) 0.8944(4) 0.18743(18) 0.0474(13) Uani 1 1 d . . . . .
H32A H 0.322862 0.952833 0.190666 0.071 Uiso 1 1 calc GR . . . .
H32B H 0.274115 0.897775 0.163636 0.071 Uiso 1 1 calc GR . . . .
H32C H 0.326962 0.839928 0.186532 0.071 Uiso 1 1 calc GR . . . .
C33 C 0.1879(2) 0.8810(3) 0.21523(18) 0.0402(12) Uani 1 1 d . . . . .
H33 H 0.171476 0.886913 0.190093 0.048 Uiso 1 1 calc R . . . .
C34 C 0.1459(2) 0.8707(3) 0.24595(19) 0.0421(13) Uani 1 1 d . . . . .
C35 C 0.0746(2) 0.8715(4) 0.2385(2) 0.0481(14) Uani 1 1 d . . . . .
H35A H 0.060582 0.936842 0.234117 0.072 Uiso 1 1 calc GR . . . .
H35B H 0.053158 0.845218 0.260588 0.072 Uiso 1 1 calc GR . . . .
H35C H 0.064823 0.832947 0.215948 0.072 Uiso 1 1 calc GR . . . .
C36 C 0.1704(2) 0.8614(3) 0.28332(18) 0.0413(12) Uani 1 1 d . . . . .
H36 H 0.142431 0.854287 0.303892 0.050 Uiso 1 1 calc R . . . .
C37 C 0.2363(2) 0.8624(3) 0.29093(17) 0.0368(11) Uani 1 1 d . . . . .
C38 C 0.2637(2) 0.8518(4) 0.33138(17) 0.0447(12) Uani 1 1 d . . . . .
H38A H 0.292409 0.797544 0.332209 0.067 Uiso 1 1 calc GR . . . .
H38B H 0.229681 0.841453 0.349343 0.067 Uiso 1 1 calc GR . . . .
H38C H 0.286566 0.909684 0.338382 0.067 Uiso 1 1 calc GR . . . .
B1 B 0.6164(4) 0.8802(7) 0.4452(2) 0.064(2) Uani 1 1 d . . . . .
H1 H 0.652646 0.883649 0.463500 0.076 Uiso 1 1 calc R . . . .

loop_
_atom_site_aniso_label
_atom_site_aniso_U_11
_atom_site_aniso_U_22
_atom_site_aniso_U_33
_atom_site_aniso_U_23
_atom_site_aniso_U_13
_atom_site_aniso_U_12
Pt1 0.01500(9) 0.03063(10) 0.04271(12) -0.00399(8) -0.00097(7) 0.00018(7)
W1 0.02563(11) 0.05204(15) 0.04007(13) -0.00633(10) -0.00141(9) 0.00442(9)
Br1 0.0357(3) 0.0522(3) 0.0458(3) -0.0012(2) 0.0003(2) 0.0002(2)
O1 0.043(2) 0.065(3) 0.091(4) 0.004(3) -0.002(2) -0.012(2)
O2 0.034(2) 0.062(2) 0.059(3) -0.009(2) -0.0061(18) 0.0155(18)
N1 0.041(3) 0.094(4) 0.048(3) -0.006(3) -0.004(2) 0.025(3)
N2 0.066(4) 0.088(4) 0.037(3) -0.016(3) -0.005(2) 0.025(3)
N3 0.030(2) 0.058(3) 0.057(3) -0.020(2) -0.009(2) 0.000(2)
N4 0.036(3) 0.075(4) 0.053(3) -0.029(3) -0.010(2) 0.008(2)
N5 0.027(2) 0.054(3) 0.045(3) -0.004(2) -0.0052(18) 0.0059(19)
N6 0.041(3) 0.072(3) 0.051(3) -0.019(3) -0.012(2) 0.021(2)
N7 0.0166(19) 0.032(2) 0.061(3) -0.0034(19) 0.0011(17) -0.0006(15)
N8 0.0148(19) 0.031(2) 0.059(3) -0.0010(18) -0.0018(16) -0.0019(14)
C1 0.0085(19) 0.029(2) 0.089(4) 0.003(2) -0.010(2) 0.0000(16)
C2 0.035(3) 0.063(4) 0.055(4) 0.003(3) -0.003(2) 0.009(3)
C3 0.036(3) 0.052(3) 0.047(3) -0.005(2) 0.002(2) -0.003(2)
C4 0.061(5) 0.152(9) 0.069(5) 0.022(5) 0.024(4) 0.035(5)
C5 0.067(5) 0.101(6) 0.053(4) 0.004(4) 0.023(3) 0.028(4)
C6 0.108(7) 0.116(7) 0.049(4) -0.004(4) 0.029(4) 0.039(6)
C7 0.100(6) 0.102(6) 0.040(4) -0.016(4) -0.002(4) 0.034(5)
C8 0.129(9) 0.163(10) 0.046(4) -0.031(6) -0.026(5) 0.011(7)
C9 0.046(3) 0.063(4) 0.060(4) -0.008(3) 0.012(3) -0.007(3)
C10 0.036(3) 0.058(4) 0.059(4) -0.022(3) 0.008(3) -0.005(3)
C11 0.038(3) 0.074(4) 0.080(5) -0.029(4) 0.016(3) -0.010(3)
C12 0.039(3) 0.100(6) 0.071(5) -0.049(4) 0.000(3) -0.005(4)
C13 0.043(4) 0.138(8) 0.086(6) -0.053(6) -0.012(4) -0.010(4)
C14 0.044(3) 0.050(3) 0.059(4) -0.009(3) -0.009(3) 0.002(3)
C15 0.035(3) 0.052(3) 0.044(3) 0.000(2) 0.002(2) 0.011(2)
C16 0.046(3) 0.065(4) 0.059(4) -0.009(3) -0.008(3) 0.018(3)
C17 0.045(4) 0.089(5) 0.067(5) -0.012(4) -0.023(3) 0.024(3)
C18 0.088(6) 0.153(9) 0.109(8) -0.054(7) -0.060(6) 0.069(6)
C19 0.031(3) 0.029(2) 0.044(3) -0.004(2) -0.001(2) -0.0002(19)
C20 0.015(2) 0.029(2) 0.064(3) -0.004(2) 0.001(2) 0.0013(17)
C21 0.023(2) 0.028(2) 0.064(3) -0.004(2) 0.000(2) 0.0014(18)
C22 0.033(3) 0.053(3) 0.062(4) -0.005(3) 0.000(2) 0.002(2)
C23 0.023(2) 0.033(2) 0.069(4) -0.003(2) -0.007(2) 0.0017(19)
C24 0.019(2) 0.030(2) 0.075(4) -0.004(2) -0.002(2) 0.0010(18)
C25 0.021(2) 0.046(3) 0.085(5) -0.009(3) -0.001(2) 0.004(2)
C26 0.024(2) 0.035(3) 0.062(3) -0.002(2) 0.006(2) 0.0011(19)
C27 0.025(2) 0.029(2) 0.056(3) -0.003(2) -0.001(2) 0.0000(18)
C28 0.035(3) 0.044(3) 0.064(4) 0.000(3) -0.003(2) 0.003(2)
C29 0.034(3) 0.027(2) 0.040(3) -0.0016(19) 0.0000(19) 0.0013(18)
C30 0.016(2) 0.030(2) 0.063(3) -0.002(2) -0.003(2) 0.0020(17)
C31 0.026(2) 0.028(2) 0.065(4) 0.000(2) -0.005(2) 0.0005(19)
C32 0.036(3) 0.046(3) 0.059(4) 0.003(3) -0.005(2) -0.003(2)
C33 0.027(2) 0.029(2) 0.064(3) -0.003(2) -0.012(2) 0.0043(19)
C34 0.019(2) 0.027(2) 0.080(4) -0.007(2) -0.007(2) 0.0013(18)
C35 0.021(2) 0.040(3) 0.084(4) -0.011(3) -0.010(2) 0.005(2)
C36 0.022(2) 0.033(2) 0.069(4) -0.004(2) 0.005(2) 0.0017(19)
C37 0.019(2) 0.029(2) 0.063(3) -0.004(2) 0.001(2) 0.0027(17)
C38 0.030(3) 0.048(3) 0.057(3) -0.002(3) 0.002(2) 0.004(2)
B1 0.047(4) 0.095(6) 0.048(4) -0.027(4) -0.021(3) 0.020(4)

loop_
_atom_type_symbol
_atom_type_description
_atom_type_scat_dispersion_real
_atom_type_scat_dispersion_imag
_atom_type_scat_source
C C 0.0181 0.0091 'International Tables Vol C Tables 4.2.6.8 and 6.1.1.4'
H H 0.0000 0.0000 'International Tables Vol C Tables 4.2.6.8 and 6.1.1.4'
B B 0.0090 0.0039 'International Tables Vol C Tables 4.2.6.8 and 6.1.1.4'
N N 0.0311 0.0180 'International Tables Vol C Tables 4.2.6.8 and 6.1.1.4'
O O 0.0492 0.0322 'International Tables Vol C Tables 4.2.6.8 and 6.1.1.4'
Cl Cl 0.3639 0.7018 'International Tables Vol C Tables 4.2.6.8 and 6.1.1.4'
Br Br -0.6763 1.2805 'International Tables Vol C Tables 4.2.6.8 and 6.1.1.4'
W W -5.4734 5.5774 'International Tables Vol C Tables 4.2.6.8 and 6.1.1.4'
Pt Pt -4.5932 6.9264 'International Tables Vol C Tables 4.2.6.8 and 6.1.1.4'

loop_
_geom_angle_atom_site_label_1
_geom_angle_atom_site_label_2
_geom_angle_atom_site_label_3
_geom_angle
_geom_angle_site_symmetry_1
_geom_angle_site_symmetry_3
_geom_angle_publ_flag
C1 Pt1 Br1 178.53(14) . . ?
C1 Pt1 C19 89.64(19) . . ?
C1 Pt1 C29 92.42(19) . . ?
C19 Pt1 Br1 89.33(15) . . ?
C29 Pt1 Br1 88.61(15) . . ?
C29 Pt1 C19 177.9(2) . . ?
N3 W1 N1 80.5(2) . . ?
N3 W1 N5 83.90(17) . . ?
N5 W1 N1 79.82(17) . . ?
C1 W1 N1 179.38(18) . . ?
C1 W1 N3 99.7(2) . . ?
C1 W1 N5 100.76(18) . . ?
C1 W1 C2 85.4(2) . . ?
C1 W1 C3 86.7(2) . . ?
C2 W1 N1 94.3(2) . . ?
C2 W1 N3 174.9(2) . . ?
C2 W1 N5 95.5(2) . . ?
C3 W1 N1 92.7(2) . . ?
C3 W1 N3 94.9(2) . . ?
C3 W1 N5 172.5(2) . . ?
C3 W1 C2 85.0(2) . . ?
N2 N1 W1 118.5(4) . . ?
C5 N1 W1 134.1(5) . . ?
C5 N1 N2 107.2(6) . . ?
N1 N2 B1 120.4(5) . . ?
C7 N2 N1 109.2(6) . . ?
C7 N2 B1 130.3(6) . . ?
N4 N3 W1 121.7(4) . . ?
C10 N3 W1 131.6(4) . . ?
C10 N3 N4 106.7(5) . . ?
N3 N4 B1 119.2(5) . . ?
C12 N4 N3 109.3(6) . . ?
C12 N4 B1 131.3(6) . . ?
N6 N5 W1 121.4(3) . . ?
C15 N5 W1 131.1(4) . . ?
C15 N5 N6 107.5(4) . . ?
N5 N6 B1 120.1(5) . . ?
C17 N6 N5 109.4(5) . . ?
C17 N6 B1 130.5(5) . . ?
C19 N7 C20 178.6(6) . . ?
C29 N8 C30 177.3(5) . . ?
W1 C1 Pt1 178.1(3) . . ?
O1 C2 W1 176.3(6) . . ?
O2 C3 W1 177.3(5) . . ?
H4A C4 H4B 109.5 . . ?
H4A C4 H4C 109.5 . . ?
H4B C4 H4C 109.5 . . ?
C5 C4 H4A 109.5 . . ?
C5 C4 H4B 109.5 . . ?
C5 C4 H4C 109.5 . . ?
N1 C5 C4 122.3(7) . . ?
N1 C5 C6 111.5(7) . . ?
C6 C5 C4 126.2(7) . . ?
C5 C6 H6A 111.0 . . ?
C5 C6 H6B 111.0 . . ?
H6A C6 H6B 109.0 . . ?
C7 C6 C5 104.0(7) . . ?
C7 C6 H6A 111.0 . . ?
C7 C6 H6B 111.0 . . ?
N2 C7 C6 108.1(7) . . ?
N2 C7 C8 122.6(8) . . ?
C6 C7 C8 129.3(8) . . ?
C7 C8 H8B 109.5 . . ?
C7 C8 H8A 109.5 . . ?
C7 C8 H8C 109.5 . . ?
H8B C8 H8A 109.5 . . ?
H8B C8 H8C 109.5 . . ?
H8A C8 H8C 109.5 . . ?
H9A C9 H9B 109.5 . . ?
H9A C9 H9C 109.5 . . ?
H9B C9 H9C 109.5 . . ?
C10 C9 H9A 109.5 . . ?
C10 C9 H9B 109.5 . . ?
C10 C9 H9C 109.5 . . ?
N3 C10 C9 123.4(5) . . ?
N3 C10 C11 110.4(6) . . ?
C11 C10 C9 126.3(7) . . ?
C10 C11 H11 127.4 . . ?
C12 C11 C10 105.2(7) . . ?
C12 C11 H11 127.4 . . ?
N4 C12 C11 108.4(6) . . ?
N4 C12 C13 122.1(8) . . ?
C11 C12 C13 129.5(8) . . ?
C12 C13 H13A 109.5 . . ?
C12 C13 H13B 109.5 . . ?
C12 C13 H13C 109.5 . . ?
H13A C13 H13B 109.5 . . ?
H13A C13 H13C 109.5 . . ?
H13B C13 H13C 109.5 . . ?
H14A C14 H14B 109.5 . . ?
H14A C14 H14C 109.5 . . ?
H14B C14 H14C 109.5 . . ?
C15 C14 H14A 109.5 . . ?
C15 C14 H14B 109.5 . . ?
C15 C14 H14C 109.5 . . ?
N5 C15 C14 122.6(5) . . ?
N5 C15 C16 108.7(5) . . ?
C16 C15 C14 128.7(5) . . ?
C15 C16 H16 126.5 . . ?
C17 C16 C15 107.1(5) . . ?
C17 C16 H16 126.5 . . ?
N6 C17 C16 107.2(5) . . ?
N6 C17 C18 122.8(7) . . ?
C16 C17 C18 130.0(7) . . ?
C17 C18 H18A 109.5 . . ?
C17 C18 H18B 109.5 . . ?
C17 C18 H18C 109.5 . . ?
H18A C18 H18B 109.5 . . ?
H18A C18 H18C 109.5 . . ?
H18B C18 H18C 109.5 . . ?
N7 C19 Pt1 177.3(5) . . ?
C21 C20 N7 117.5(5) . . ?
C21 C20 C27 124.2(4) . . ?
C27 C20 N7 118.3(5) . . ?
C20 C21 C22 121.4(4) . . ?
C23 C21 C20 116.6(5) . . ?
C23 C21 C22 122.0(5) . . ?
C21 C22 H22A 109.5 . . ?
C21 C22 H22B 109.5 . . ?
C21 C22 H22C 109.5 . . ?
H22A C22 H22B 109.5 . . ?
H22A C22 H22C 109.5 . . ?
H22B C22 H22C 109.5 . . ?
C21 C23 H23 119.2 . . ?
C24 C23 C21 121.7(5) . . ?
C24 C23 H23 119.2 . . ?
C23 C24 C25 119.7(5) . . ?
C23 C24 C26 119.6(5) . . ?
C26 C24 C25 120.8(5) . . ?
C24 C25 H25A 109.5 . . ?
C24 C25 H25B 109.5 . . ?
C24 C25 H25C 109.5 . . ?
H25A C25 H25B 109.5 . . ?
H25A C25 H25C 109.5 . . ?
H25B C25 H25C 109.5 . . ?
C24 C26 H26 119.2 . . ?
C24 C26 C27 121.5(5) . . ?
C27 C26 H26 119.2 . . ?
C20 C27 C28 122.2(5) . . ?
C26 C27 C20 116.5(5) . . ?
C26 C27 C28 121.4(5) . . ?
C27 C28 H28A 109.5 . . ?
C27 C28 H28B 109.5 . . ?
C27 C28 H28C 109.5 . . ?
H28A C28 H28B 109.5 . . ?
H28A C28 H28C 109.5 . . ?
H28B C28 H28C 109.5 . . ?
N8 C29 Pt1 175.0(5) . . ?
C31 C30 N8 118.2(5) . . ?
C37 C30 N8 118.2(5) . . ?
C37 C30 C31 123.6(4) . . ?
C30 C31 C32 122.1(5) . . ?
C30 C31 C33 117.0(5) . . ?
C33 C31 C32 121.0(5) . . ?
C31 C32 H32A 109.5 . . ?
C31 C32 H32B 109.5 . . ?
C31 C32 H32C 109.5 . . ?
H32A C32 H32B 109.5 . . ?
H32A C32 H32C 109.5 . . ?
H32B C32 H32C 109.5 . . ?
C31 C33 H33 119.1 . . ?
C34 C33 C31 121.8(5) . . ?
C34 C33 H33 119.1 . . ?
C33 C34 C35 120.1(5) . . ?
C36 C34 C33 119.1(5) . . ?
C36 C34 C35 120.8(5) . . ?
C34 C35 H35A 109.5 . . ?
C34 C35 H35B 109.5 . . ?
C34 C35 H35C 109.5 . . ?
H35A C35 H35B 109.5 . . ?
H35A C35 H35C 109.5 . . ?
H35B C35 H35C 109.5 . . ?
C34 C36 H36 119.2 . . ?
C34 C36 C37 121.6(5) . . ?
C37 C36 H36 119.2 . . ?
C30 C37 C36 116.9(5) . . ?
C30 C37 C38 120.8(4) . . ?
C36 C37 C38 122.3(5) . . ?
C37 C38 H38A 109.5 . . ?
C37 C38 H38B 109.5 . . ?
C37 C38 H38C 109.5 . . ?
H38A C38 H38B 109.5 . . ?
H38A C38 H38C 109.5 . . ?
H38B C38 H38C 109.5 . . ?
N2 B1 H1 109.5 . . ?
N4 B1 N2 109.6(5) . . ?
N4 B1 N6 109.9(6) . . ?
N4 B1 H1 109.5 . . ?
N6 B1 N2 108.8(6) . . ?
N6 B1 H1 109.5 . . ?

loop_
_geom_bond_atom_site_label_1
_geom_bond_atom_site_label_2
_geom_bond_distance
_geom_bond_site_symmetry_2
_geom_bond_publ_flag
Pt1 Br1 2.5284(6) . ?
Pt1 C1 1.945(6) . ?
Pt1 C19 1.967(5) . ?
Pt1 C29 1.957(5) . ?
W1 N1 2.323(5) . ?
W1 N3 2.232(5) . ?
W1 N5 2.234(4) . ?
W1 C1 1.833(6) . ?
W1 C2 1.998(7) . ?
W1 C3 1.985(6) . ?
O1 C2 1.150(7) . ?
O2 C3 1.149(7) . ?
N1 N2 1.373(7) . ?
N1 C5 1.294(8) . ?
N2 C7 1.339(8) . ?
N2 B1 1.561(10) . ?
N3 N4 1.372(6) . ?
N3 C10 1.326(8) . ?
N4 C12 1.340(9) . ?
N4 B1 1.530(11) . ?
N5 N6 1.361(6) . ?
N5 C15 1.343(7) . ?
N6 C17 1.360(8) . ?
N6 B1 1.545(9) . ?
N7 C19 1.137(6) . ?
N7 C20 1.402(5) . ?
N8 C29 1.148(6) . ?
N8 C30 1.396(5) . ?
C4 H4A 0.9600 . ?
C4 H4B 0.9600 . ?
C4 H4C 0.9600 . ?
C4 C5 1.495(11) . ?
C5 C6 1.396(11) . ?
C6 H6A 0.9700 . ?
C6 H6B 0.9700 . ?
C6 C7 1.394(12) . ?
C7 C8 1.495(11) . ?
C8 H8B 0.9600 . ?
C8 H8A 0.9600 . ?
C8 H8C 0.9600 . ?
C9 H9A 0.9600 . ?
C9 H9B 0.9600 . ?
C9 H9C 0.9600 . ?
C9 C10 1.506(9) . ?
C10 C11 1.387(8) . ?
C11 H11 0.9300 . ?
C11 C12 1.376(11) . ?
C12 C13 1.512(9) . ?
C13 H13A 0.9600 . ?
C13 H13B 0.9600 . ?
C13 H13C 0.9600 . ?
C14 H14A 0.9600 . ?
C14 H14B 0.9600 . ?
C14 H14C 0.9600 . ?
C14 C15 1.484(8) . ?
C15 C16 1.386(8) . ?
C16 H16 0.9300 . ?
C16 C17 1.371(9) . ?
C17 C18 1.501(9) . ?
C18 H18A 0.9600 . ?
C18 H18B 0.9600 . ?
C18 H18C 0.9600 . ?
C20 C21 1.393(8) . ?
C20 C27 1.394(8) . ?
C21 C22 1.502(8) . ?
C21 C23 1.389(6) . ?
C22 H22A 0.9600 . ?
C22 H22B 0.9600 . ?
C22 H22C 0.9600 . ?
C23 H23 0.9300 . ?
C23 C24 1.386(8) . ?
C24 C25 1.514(6) . ?
C24 C26 1.389(8) . ?
C25 H25A 0.9600 . ?
C25 H25B 0.9600 . ?
C25 H25C 0.9600 . ?
C26 H26 0.9300 . ?
C26 C27 1.394(6) . ?
C27 C28 1.502(7) . ?
C28 H28A 0.9600 . ?
C28 H28B 0.9600 . ?
C28 H28C 0.9600 . ?
C30 C31 1.392(8) . ?
C30 C37 1.390(7) . ?
C31 C32 1.505(8) . ?
C31 C33 1.392(7) . ?
C32 H32A 0.9600 . ?
C32 H32B 0.9600 . ?
C32 H32C 0.9600 . ?
C33 H33 0.9300 . ?
C33 C34 1.391(8) . ?
C34 C35 1.510(6) . ?
C34 C36 1.384(8) . ?
C35 H35A 0.9600 . ?
C35 H35B 0.9600 . ?
C35 H35C 0.9600 . ?
C36 H36 0.9300 . ?
C36 C37 1.400(6) . ?
C37 C38 1.505(8) . ?
C38 H38A 0.9600 . ?
C38 H38B 0.9600 . ?
C38 H38C 0.9600 . ?
B1 H1 0.9800 . ?

loop_
_smtbx_masks_void_nr
_smtbx_masks_void_average_x
_smtbx_masks_void_average_y
_smtbx_masks_void_average_z
_smtbx_masks_void_volume
_smtbx_masks_void_count_electrons
_smtbx_masks_void_content
1 -0.446 0.000 0.000 1394.1 325.0 ?
2 -0.202 0.500 0.500 1394.1 325.0 ?
3 0.250 0.104 0.500 10.8 0.0 ?
4 0.250 0.396 0.000 10.8 0.0 ?
5 0.750 0.604 0.000 10.8 0.0 ?
6 0.750 0.896 0.500 10.8 0.0 ?
